data_1557897
loop_
_publ_author_name
'Alen, Raimo'
'Valkonen, Jussi'

_publ_section_title
;
 The Crystal and Molecular Structures of Five-Carbon and Six-Carbon
 Isosaccharino-1,4-lactones from Alkaline Pulping
;
_journal_name_full 'Acta Chemica Scandinavica'
_journal_page_first 536
_journal_page_last 539
_journal_paper_doi 10.3891/acta.chem.scand.49-0536
_journal_volume 49
_journal_year 1995
_chemical_formula_sum 'C6 H10 O5'
_chemical_formula_weight 162.14
_chemical_name_common
;
3-deoxy-2-C-hydroxymethyl-D,L-tetrono-1,4-lactone
;
_space_group_IT_number 4
_space_group_name_Hall 'P 2yb'
_space_group_name_H-M_alt 'P 1 21 1'
_symmetry_cell_setting monoclinic
_symmetry_Int_Tables_number 4
_symmetry_space_group_name_Hall 'P 2yb'
_symmetry_space_group_name_H-M 'P 1 21 1'
_cell_angle_alpha 90.
_cell_angle_beta 94.09(2)
_cell_angle_gamma 90.
_cell_formula_units_Z 2
_cell_length_a 6.184(2)
_cell_length_b 8.932(1)
_cell_length_c 6.566(1)
_cell_volume 361.75(14)
_diffrn_ambient_temperature 293
_diffrn_radiation_probe x-ray
_diffrn_radiation_type MoK\a
_diffrn_radiation_wavelength 0.71073
_exptl_absorpt_coefficient_mu 0.123
_exptl_crystal_density_diffrn 1.49
_exptl_crystal_F_000 172
_refine_ls_goodness_of_fit_ref 0.296
_refine_ls_number_parameters 139
_refine_ls_number_reflns 701
_refine_ls_R_factor_gt 0.030
_refine_ls_wR_factor_gt 0.030
_cod_data_source_file Acta-Chem-Scand-1995-49-536-2.cif
_cod_data_source_block 2
_cod_original_sg_symbol_H-M 'P 21'
_cod_database_code 1557897

loop_
_space_group_symop_id
_space_group_symop_operation_xyz
1 x,y,z
2 -x,1/2+y,-z

loop_
_atom_site_label
_atom_site_type_symbol
_atom_site_thermal_displace_type
_atom_site_fract_x
_atom_site_fract_y
_atom_site_fract_z
_atom_site_occupancy
_atom_site_U_iso_or_equiv
_atom_site_calc_flag
_atom_site_refinement_flags
_atom_site_disorder_assembly
_atom_site_disorder_group
O1 O Uiso 0.2086(3) 0.10000 0.0084(3) 1.000 0.0300(10) . . . .
O2 O Uiso 0.5331(3) 0.0676(3) 0.1736(3) 1.000 0.0410(10) . . . .
O3 O Uiso 0.1779(3) 0.0683(3) 0.4798(3) 1.000 0.0310(10) . . . .
O4 O Uiso 0.4765(4) 0.4062(3) 0.3427(4) 1.000 0.0380(10) . . . .
O5 O Uiso -0.1636(3) 0.1267(3) -0.2909(3) 1.000 0.0320(10) . . . .
C1 C Uiso 0.3503(4) 0.1137(4) 0.1718(4) 1.000 0.0290(10) . . . .
C2 C Uiso 0.2409(4) 0.1869(3) 0.3490(4) 1.000 0.0240(10) . . . .
C3 C Uiso 0.0351(4) 0.2518(3) 0.2418(4) 1.000 0.0260(10) . . . .
C4 C Uiso -0.0072(4) 0.1513(3) 0.0575(4) 1.000 0.0250(10) . . . .
C5 C Uiso 0.3871(5) 0.2962(4) 0.4705(5) 1.000 0.0330(10) . . . .
C6 C Uiso -0.1160(5) 0.2270(4) -0.1273(4) 1.000 0.0290(10) . . . .
H1 H Uiso 0.276(5) 0.028(4) 0.532(5) 1.000 0.050(10) . . . .
H2 H Uiso 0.400(6) 0.454(4) 0.330(6) 1.000 0.060(10) . . . .
H3 H Uiso -0.075(4) 0.118(4) -0.353(4) 1.000 0.030(10) . . . .
H31 H Uiso 0.064(5) 0.347(4) 0.199(5) 1.000 0.040(10) . . . .
H32 H Uiso -0.074(5) 0.259(4) 0.342(5) 1.000 0.040(10) . . . .
H41 H Uiso -0.082(4) 0.066(3) 0.094(4) 1.000 0.020(10) . . . .
H51 H Uiso 0.298(5) 0.343(4) 0.581(5) 1.000 0.040(10) . . . .
H52 H Uiso 0.511(6) 0.245(4) 0.537(5) 1.000 0.050(10) . . . .
H61 H Uiso -0.017(5) 0.309(4) -0.165(5) 1.000 0.040(10) . . . .
H62 H Uiso -0.252(4) 0.272(4) -0.086(5) 1.000 0.030(10) . . . .

loop_
_atom_type_symbol
_atom_type_description
_atom_type_scat_dispersion_real
_atom_type_scat_dispersion_imag
_atom_type_scat_source
C C 0.0033 0.0016 ' International Tables Vol C Tables 4.2.6.8 and 6.1.1.4'
H H 0.0000 0.0000 ' International Tables Vol C Tables 4.2.6.8 and 6.1.1.4'
O O 0.0106 0.0060 ' International Tables Vol C Tables 4.2.6.8 and 6.1.1.4'

loop_
_geom_angle_atom_site_label_1
_geom_angle_atom_site_label_2
_geom_angle_atom_site_label_3
_geom_angle
_geom_angle_site_symmetry_1
_geom_angle_site_symmetry_2
_geom_angle_site_symmetry_3
_geom_angle_publ_flag
C1 O1 C4 110.4(2) . . . yes
C2 O3 H1 112(2) . . . no
C5 O4 H2 103(3) . . . no
C6 O5 H3 112(2) . . . no
O2 C1 C2 127.2(2) . . . yes
O1 C1 O2 122.5(3) . . . yes
O1 C1 C2 110.3(2) . . . yes
O3 C2 C3 107.7(2) . . . yes
C1 C2 C5 113.2(2) . . . no
O3 C2 C5 109.7(2) . . . yes
C1 C2 C3 102.2(2) . . . no
O3 C2 C1 107.0(2) . . . yes
C3 C2 C5 116.4(2) . . . no
C2 C3 C4 103.6(2) . . . no
O1 C4 C6 108.9(2) . . . yes
O1 C4 C3 104.63(19) . . . yes
C3 C4 C6 114.8(2) . . . no
O4 C5 C2 112.0(3) . . . yes
O5 C6 C4 112.6(3) . . . yes
C2 C3 H31 109(2) . . . no
C2 C3 H32 107.9(19) . . . no
C4 C3 H31 109(2) . . . no
C4 C3 H32 119(2) . . . no
H31 C3 H32 108(3) . . . no
O1 C4 H41 106.1(16) . . . no
C3 C4 H41 109.9(16) . . . no
C6 C4 H41 111.9(16) . . . no
O4 C5 H51 113(2) . . . no
O4 C5 H52 105(2) . . . no
C2 C5 H51 107.6(18) . . . no
C2 C5 H52 111(2) . . . no
H51 C5 H52 109(3) . . . no
O5 C6 H61 112.0(19) . . . no
O5 C6 H62 109.4(19) . . . no
C4 C6 H61 106.4(19) . . . no
C4 C6 H62 107.6(19) . . . no
H61 C6 H62 109(3) . . . no

loop_
_geom_bond_atom_site_label_1
_geom_bond_atom_site_label_2
_geom_bond_distance
_geom_bond_site_symmetry_1
_geom_bond_site_symmetry_2
_geom_bond_publ_flag
O1 C1 1.342(3) . . yes
O1 C4 1.468(3) . . yes
O2 C1 1.202(3) . . yes
O3 C2 1.435(4) . . yes
O4 C5 1.429(4) . . yes
O5 C6 1.414(4) . . yes
O3 H1 0.77(3) . . no
O4 H2 0.64(4) . . no
O5 H3 0.71(3) . . no
C1 C2 1.533(4) . . no
C2 C3 1.524(4) . . no
C2 C5 1.518(4) . . no
C3 C4 1.514(4) . . no
C4 C6 1.505(4) . . no
C3 H31 0.92(4) . . no
C3 H32 0.98(3) . . no
C4 H41 0.93(3) . . no
C5 H51 1.03(3) . . no
C5 H52 0.97(4) . . no
C6 H61 1.00(3) . . no
C6 H62 0.99(3) . . no

loop_
_geom_hbond_atom_site_label_D
_geom_hbond_atom_site_label_H
_geom_hbond_atom_site_label_A
_geom_hbond_distance_DH
_geom_hbond_distance_HA
_geom_hbond_distance_DA
_geom_hbond_angle_DHA
_geom_hbond_site_symmetry_A
_geom_hbond_publ_flag
O3 H1 O4 0.77(3) 2.01(3) 2.769(3) 175(4) 2_646 yes
O4 H2 O5 0.64(4) 2.13(4) 2.765(4) 176(4) 2_555 yes
O5 H3 O3 0.71(3) 2.02(3) 2.730(3) 173(4) 1_554 yes
C4 H41 O2 0.93(3) 2.47(2) 3.087(3) 124(2) 1_455 yes
C5 H52 O5 0.97(4) 2.47(4) 3.442(4) 177(3) 1_656 yes

loop_
_geom_torsion_atom_site_label_1
_geom_torsion_atom_site_label_2
_geom_torsion_atom_site_label_3
_geom_torsion_atom_site_label_4
_geom_torsion
_geom_torsion_site_symmetry_1
_geom_torsion_site_symmetry_2
_geom_torsion_site_symmetry_3
_geom_torsion_site_symmetry_4
_geom_torsion_publ_flag
C4 O1 C1 O2 173.8(3) . . . . no
C4 O1 C1 C2 -3.4(3) . . . . no
C1 O1 C4 C3 21.0(3) . . . . no
C1 O1 C4 C6 144.3(2) . . . . no
O1 C1 C2 O3 97.7(3) . . . . no
O1 C1 C2 C3 -15.3(3) . . . . no
O1 C1 C2 C5 -141.3(3) . . . . no
O2 C1 C2 O3 -79.4(4) . . . . no
O2 C1 C2 C3 167.6(3) . . . . no
O2 C1 C2 C5 41.6(5) . . . . no
O3 C2 C3 C4 -85.7(2) . . . . no
C1 C2 C3 C4 26.8(3) . . . . no
C5 C2 C3 C4 150.7(2) . . . . no
O3 C2 C5 O4 172.7(2) . . . . no
C1 C2 C5 O4 53.2(3) . . . . no
C3 C2 C5 O4 -64.8(3) . . . . no
C2 C3 C4 O1 -29.5(2) . . . . no
C2 C3 C4 C6 -148.9(2) . . . . no
O1 C4 C6 O5 66.7(3) . . . . no
C3 C4 C6 O5 -176.5(2) . . . . no
